data_2200880
loop_
_publ_author_name
'Yan Zhang'
'Anwar Usman'
'Ibrahim Abdul Razak'
'Hoong-Kun Fun'
'Suchada Chantrapromma'
'Jian-Hua Xu'

_publ_section_title
;
 4-Phenyl-1-(2,4,5-tricyanophenyl)-1,2,3,4-tetrahydronaphthalene
;
_journal_issue 2
_journal_name_full 'Acta Crystallographica Section E'
_journal_page_first o132
_journal_page_last o133
_journal_paper_doi 10.1107/S1600536802000399
_journal_volume 58
_journal_year 2002
_chemical_formula_iupac 'C25 H17 N3'
_chemical_formula_moiety 'C25 H17 N3'
_chemical_formula_sum 'C25 H17 N3'
_chemical_formula_weight 359.42
_chemical_name_systematic
;
1-(3,4,6-tricyanophenyl)-4-phenyl-1,2,3,4-tetrahydronaphthalene
;
_space_group_IT_number 33
_symmetry_cell_setting orthorhombic
_symmetry_space_group_name_Hall 'P 2c -2n'
_symmetry_space_group_name_H-M 'P n a 21'
_atom_sites_solution_hydrogens geom
_atom_sites_solution_primary direct
_atom_sites_solution_secondary difmap
_audit_creation_method SHELXL-97
_cell_angle_alpha 90.00
_cell_angle_beta 90.00
_cell_angle_gamma 90.00
_cell_formula_units_Z 4
_cell_length_a 22.2686(3)
_cell_length_b 9.2463(2)
_cell_length_c 9.1349(2)
_cell_measurement_reflns_used 7065
_cell_measurement_temperature 183(2)
_cell_measurement_theta_max 28.30
_cell_measurement_theta_min 2.86
_cell_volume 1880.90(6)
_computing_cell_refinement 'SAINT (Siemens, 1996)'
_computing_data_collection 'SMART (Siemens, 1996)'
_computing_data_reduction SAINT
_computing_molecular_graphics SHELXTL
_computing_publication_material
;
SHELXTL, PARST (Nardelli, 1995) and PLATON (Spek, 1990)
;
_computing_structure_refinement SHELXTL
_computing_structure_solution 'SHELXTL (Sheldrick, 1997)'
_diffrn_ambient_temperature 183(2)
_diffrn_detector_area_resol_mean 8.33
_diffrn_measured_fraction_theta_full .981
_diffrn_measured_fraction_theta_max .981
_diffrn_measurement_device_type 'Siemens SMART CCD area-detector'
_diffrn_measurement_method \w
_diffrn_radiation_monochromator graphite
_diffrn_radiation_source 'fine-focus sealed tube'
_diffrn_radiation_type MoK\a
_diffrn_radiation_wavelength .71073
_diffrn_reflns_av_R_equivalents .086
_diffrn_reflns_av_sigmaI/netI .0781
_diffrn_reflns_limit_h_max 29
_diffrn_reflns_limit_h_min -24
_diffrn_reflns_limit_k_max 11
_diffrn_reflns_limit_k_min -12
_diffrn_reflns_limit_l_max 8
_diffrn_reflns_limit_l_min -12
_diffrn_reflns_number 10933
_diffrn_reflns_theta_full 28.27
_diffrn_reflns_theta_max 28.27
_diffrn_reflns_theta_min 2.86
_diffrn_standards_decay_% 0
_diffrn_standards_number 0
_exptl_absorpt_coefficient_mu .076
_exptl_absorpt_correction_T_max .981
_exptl_absorpt_correction_T_min .969
_exptl_absorpt_correction_type empirical
_exptl_absorpt_process_details '(SADABS; Sheldrick, 1996)'
_exptl_crystal_colour colorless
_exptl_crystal_density_diffrn 1.269
_exptl_crystal_density_method 'not measured'
_exptl_crystal_description block
_exptl_crystal_F_000 752
_exptl_crystal_size_max .42
_exptl_crystal_size_mid .30
_exptl_crystal_size_min .26
_refine_diff_density_max .33
_refine_diff_density_min -.22
_refine_ls_extinction_coef .025(3)
_refine_ls_extinction_expression Fc^*^=kFc[1+0.001xFc^2^\l^3^/sin(2\q)]^-1/4^
_refine_ls_extinction_method SHELXTL
_refine_ls_goodness_of_fit_ref .95
_refine_ls_hydrogen_treatment constr
_refine_ls_matrix_type full
_refine_ls_number_parameters 254
_refine_ls_number_reflns 2435
_refine_ls_number_restraints 1
_refine_ls_restrained_S_all .95
_refine_ls_R_factor_all .059
_refine_ls_R_factor_gt .047
_refine_ls_shift/su_max <0.001
_refine_ls_shift/su_mean <0.001
_refine_ls_structure_factor_coef Fsqd
_refine_ls_weighting_details 'calc w = 1/[\s^2^(Fo^2^)+(0.0483P)^2^] where P = (Fo^2^+2Fc^2^)/3'
_refine_ls_weighting_scheme calc
_refine_ls_wR_factor_gt .100
_refine_ls_wR_factor_ref .104
_reflns_number_gt 1942
_reflns_number_total 2435
_reflns_threshold_expression I>2\s(I)
_cod_data_source_file ci6094.cif
_cod_data_source_block I
_cod_depositor_comments
;
The following automatic conversions were performed:
'_symmetry_cell_setting' value 'Orthorhombic' changed to 'orthorhombic'
according to '/home/saulius/struct/CIF-dictionaries/cif_core.dic'
dictionary named 'cif_core.dic' version 2.4.1 from 2010-06-29.

Automatic conversion script
Id: cif_fix_enum 1527 2010-12-29 10:47:43Z saulius 

The following automatic conversions were performed:

'_symmetry_cell_setting' value 'Orthorhombic' changed to
'orthorhombic' according to
/home/saulius/struct/CIF-dictionaries/cif_core.dic dictionary named
'cif_core.dic' version 2.4.1 from 2010-06-29.

Automatic conversion script
Id: cif_fix_values 1715 2011-07-08 13:25:40Z adriana 
;
_cod_original_cell_volume 1880.90(10)
_cod_database_code 2200880
_cod_database_fobs_code 2200880

loop_
_symmetry_equiv_pos_as_xyz
'x, y, z'
'-x, -y, z+1/2'
'x+1/2, -y+1/2, z'
'-x+1/2, y+1/2, z+1/2'

loop_
_atom_site_label
_atom_site_fract_x
_atom_site_fract_y
_atom_site_fract_z
_atom_site_U_iso_or_equiv
_atom_site_adp_type
_atom_site_calc_flag
_atom_site_refinement_flags
_atom_site_occupancy
_atom_site_disorder_assembly
_atom_site_disorder_group
_atom_site_type_symbol
N1 .29241(11) .8265(3) .0048(3) .0380(6) Uani d . 1 . . N
N2 .14944(10) .6697(3) .6453(3) .0346(6) Uani d . 1 . . N
N3 .29981(10) .5316(3) .8201(3) .0322(5) Uani d . 1 . . N
C1 .43512(11) .8476(3) .2404(3) .0299(6) Uani d . 1 . . C
H1A .4590 .8661 .1536 .036 Uiso calc R 1 . . H
H1B .4017 .9149 .2406 .036 Uiso calc R 1 . . H
C2 .47338(10) .8719(3) .3763(3) .0296(6) Uani d . 1 . . C
H2A .4503 .8483 .4631 .035 Uiso calc R 1 . . H
H2B .4850 .9728 .3822 .035 Uiso calc R 1 . . H
C3 .52995(10) .7762(3) .3695(3) .0213(5) Uani d . 1 . . C
H3A .5488 .7792 .4664 .026 Uiso calc R 1 . . H
C4 .51325(10) .6202(3) .3393(3) .0209(5) Uani d . 1 . . C
C5 .55527(11) .5114(3) .3703(3) .0269(6) Uani d . 1 . . C
H5A .5919 .5366 .4121 .032 Uiso calc R 1 . . H
C6 .54354(12) .3670(3) .3400(3) .0298(6) Uani d . 1 . . C
H6A .5722 .2967 .3603 .036 Uiso calc R 1 . . H
C7 .48863(13) .3284(3) .2791(3) .0310(6) Uani d . 1 . . C
H7A .4802 .2320 .2585 .037 Uiso calc R 1 . . H
C8 .44668(12) .4343(3) .2493(3) .0266(6) Uani d . 1 . . C
H8A .4097 .4080 .2100 .032 Uiso calc R 1 . . H
C9 .45847(10) .5797(2) .2768(3) .0205(5) Uani d . 1 . . C
C10 .41089(10) .6914(3) .2354(3) .0221(5) Uani d . 1 . . C
H10A .3995 .6719 .1336 .026 Uiso calc R 1 . . H
C11 .35406(10) .6777(2) .3266(3) .0200(5) Uani d . 1 . . C
C12 .35427(10) .6280(3) .4695(3) .0220(5) Uani d . 1 . . C
H12A .3902 .5974 .5112 .026 Uiso calc R 1 . . H
C13 .30168(10) .6228(3) .5522(3) .0208(5) Uani d . 1 . . C
C14 .24681(10) .6692(3) .4903(3) .0212(5) Uani d . 1 . . C
C15 .24535(10) .7164(2) .3472(3) .0221(5) Uani d . 1 . . C
H15A .2092 .7441 .3045 .026 Uiso calc R 1 . . H
C16 .29879(10) .7222(2) .2671(3) .0204(5) Uani d . 1 . . C
C17 .57526(10) .8359(3) .2606(3) .0199(5) Uani d . 1 . . C
C18 .58741(11) .7709(3) .1250(3) .0268(6) Uani d . 1 . . C
H18A .5671 .6869 .0989 .032 Uiso calc R 1 . . H
C19 .62917(12) .8297(3) .0290(3) .0321(6) Uani d . 1 . . C
H19A .6366 .7847 -.0602 .039 Uiso calc R 1 . . H
C20 .65974(11) .9545(3) .0653(3) .0320(6) Uani d . 1 . . C
H20A .6878 .9935 .0011 .038 Uiso calc R 1 . . H
C21 .64828(11) 1.0213(3) .1984(3) .0291(6) Uani d . 1 . . C
H21A .6686 1.1056 .2233 .035 Uiso calc R 1 . . H
C22 .60665(10) .9627(3) .2943(3) .0241(6) Uani d . 1 . . C
H22A .5994 1.0087 .3831 .029 Uiso calc R 1 . . H
C23 .29566(10) .7784(3) .1195(3) .0237(5) Uani d . 1 . . C
C24 .19231(11) .6683(3) .5762(3) .0238(6) Uani d . 1 . . C
C25 .30164(10) .5715(3) .7013(3) .0236(5) Uani d . 1 . . C

loop_
_atom_site_aniso_label
_atom_site_aniso_U_11
_atom_site_aniso_U_22
_atom_site_aniso_U_33
_atom_site_aniso_U_12
_atom_site_aniso_U_13
_atom_site_aniso_U_23
N1 .0473(15) .0371(14) .0296(15) -.0017(11) .0006(11) .0043(12)
N2 .0281(12) .0380(14) .0378(15) .0060(10) .0098(11) .0004(11)
N3 .0347(13) .0361(13) .0259(14) .0004(10) .0016(10) .0019(11)
C1 .0204(12) .0216(13) .0477(18) .0024(9) .0076(11) .0113(12)
C2 .0256(12) .0170(12) .0461(18) -.0006(10) .0126(12) -.0029(11)
C3 .0222(11) .0179(11) .0236(14) -.0009(9) .0039(10) -.0008(10)
C4 .0236(11) .0206(12) .0186(13) .0005(9) .0060(10) .0018(10)
C5 .0267(12) .0266(13) .0272(16) .0037(10) .0026(11) .0032(11)
C6 .0394(14) .0216(12) .0283(16) .0093(10) .0049(12) .0042(11)
C7 .0440(15) .0175(12) .0314(16) -.0027(11) .0069(12) -.0016(11)
C8 .0296(13) .0231(12) .0270(15) -.0054(10) .0043(11) .0003(11)
C9 .0232(11) .0179(11) .0204(13) .0011(9) .0037(9) .0021(10)
C10 .0206(11) .0224(12) .0232(14) .0003(9) .0031(10) .0038(10)
C11 .0196(11) .0171(11) .0233(13) -.0011(8) .0023(10) -.0021(10)
C12 .0193(12) .0218(12) .0248(14) -.0009(9) -.0005(10) -.0004(10)
C13 .0217(11) .0182(12) .0225(14) -.0016(9) .0019(10) -.0007(10)
C14 .0200(11) .0168(11) .0268(14) -.0011(9) .0027(10) -.0005(10)
C15 .0187(11) .0164(11) .0312(16) -.0001(8) -.0007(10) -.0011(10)
C16 .0218(12) .0177(11) .0216(13) -.0027(8) -.0002(10) .0012(10)
C17 .0167(10) .0208(12) .0222(13) .0009(8) -.0010(10) .0020(10)
C18 .0252(13) .0303(14) .0250(14) -.0060(10) .0031(11) .0001(11)
C19 .0317(14) .0418(16) .0229(15) -.0019(12) .0054(11) -.0008(12)
C20 .0265(13) .0377(16) .0320(16) -.0045(11) .0040(12) .0136(12)
C21 .0295(13) .0244(13) .0334(16) -.0067(11) -.0030(12) .0077(11)
C22 .0243(12) .0205(11) .0275(15) -.0018(9) .0002(10) .0009(10)
C23 .0231(12) .0216(13) .0264(15) -.0026(9) .0016(11) -.0015(11)
C24 .0237(12) .0214(12) .0263(15) .0028(10) .0000(10) .0001(10)
C25 .0211(12) .0235(13) .0262(16) -.0002(10) .0011(10) -.0038(11)

loop_
_atom_type_symbol
_atom_type_description
_atom_type_scat_dispersion_real
_atom_type_scat_dispersion_imag
_atom_type_scat_source
C C .0033 .0000 'International Tables Vol C Tables 4.2.6.8 and 6.1.1.4'
H H .0000 .0000 'International Tables Vol C Tables 4.2.6.8 and 6.1.1.4'
N N .0061 .0000 'International Tables Vol C Tables 4.2.6.8 and 6.1.1.4'

loop_
_geom_angle_atom_site_label_1
_geom_angle_atom_site_label_2
_geom_angle_atom_site_label_3
_geom_angle
C2 C1 C10 111.0(2)
C2 C1 H1A 109.4
C10 C1 H1A 109.4
C2 C1 H1B 109.4
C10 C1 H1B 109.4
H1A C1 H1B 108.0
C1 C2 C3 109.9(2)
C1 C2 H2A 109.7
C3 C2 H2A 109.7
C1 C2 H2B 109.7
C3 C2 H2B 109.7
H2A C2 H2B 108.2
C4 C3 C17 112.9(2)
C4 C3 C2 110.71(19)
C17 C3 C2 111.1(2)
C4 C3 H3A 107.3
C17 C3 H3A 107.3
C2 C3 H3A 107.3
C9 C4 C5 118.2(2)
C9 C4 C3 122.9(2)
C5 C4 C3 118.8(2)
C6 C5 C4 121.6(2)
C6 C5 H5A 119.2
C4 C5 H5A 119.2
C5 C6 C7 119.5(2)
C5 C6 H6A 120.2
C7 C6 H6A 120.2
C8 C7 C6 119.4(2)
C8 C7 H7A 120.3
C6 C7 H7A 120.3
C7 C8 C9 121.5(2)
C7 C8 H8A 119.3
C9 C8 H8A 119.3
C8 C9 C4 119.8(2)
C8 C9 C10 118.5(2)
C4 C9 C10 121.7(2)
C11 C10 C9 112.69(19)
C11 C10 C1 110.6(2)
C9 C10 C1 112.52(19)
C11 C10 H10A 106.9
C9 C10 H10A 106.9
C1 C10 H10A 106.9
C12 C11 C16 117.7(2)
C12 C11 C10 122.8(2)
C16 C11 C10 119.5(2)
C11 C12 C13 121.3(2)
C11 C12 H12A 119.3
C13 C12 H12A 119.3
C12 C13 C14 119.9(2)
C12 C13 C25 121.6(2)
C14 C13 C25 118.5(2)
C15 C14 C13 119.7(2)
C15 C14 C24 119.8(2)
C13 C14 C24 120.5(2)
C14 C15 C16 119.2(2)
C14 C15 H15A 120.4
C16 C15 H15A 120.4
C15 C16 C11 122.1(2)
C15 C16 C23 117.4(2)
C11 C16 C23 120.5(2)
C22 C17 C18 117.2(2)
C22 C17 C3 119.4(2)
C18 C17 C3 123.4(2)
C19 C18 C17 121.3(2)
C19 C18 H18A 119.4
C17 C18 H18A 119.4
C20 C19 C18 120.4(3)
C20 C19 H19A 119.8
C18 C19 H19A 119.8
C19 C20 C21 119.5(3)
C19 C20 H20A 120.3
C21 C20 H20A 120.3
C22 C21 C20 120.2(2)
C22 C21 H21A 119.9
C20 C21 H21A 119.9
C21 C22 C17 121.5(3)
C21 C22 H22A 119.3
C17 C22 H22A 119.3
N1 C23 C16 177.9(3)
N2 C24 C14 178.9(3)
N3 C25 C13 177.9(3)

loop_
_geom_bond_atom_site_label_1
_geom_bond_atom_site_label_2
_geom_bond_site_symmetry_2
_geom_bond_distance
_geom_bond_publ_flag
N1 C23 . 1.141(4) ?
N2 C24 . 1.145(3) ?
N3 C25 . 1.147(3) ?
C1 C2 . 1.522(4) yes
C1 C10 . 1.543(3) yes
C1 H1A . .97 ?
C1 H1B . .97 ?
C2 C3 . 1.541(3) yes
C2 H2A . .97 ?
C2 H2B . .97 ?
C3 C4 . 1.515(3) ?
C3 C17 . 1.521(3) yes
C3 H3A . .98 ?
C4 C9 . 1.398(3) ?
C4 C5 . 1.402(3) ?
C5 C6 . 1.388(4) ?
C5 H5A . .93 ?
C6 C7 . 1.390(4) ?
C6 H6A . .93 ?
C7 C8 . 1.381(4) ?
C7 H7A . .93 ?
C8 C9 . 1.392(3) ?
C8 H8A . .93 ?
C9 C10 . 1.527(3) ?
C10 C11 . 1.520(3) yes
C10 H10A . .98 ?
C11 C12 . 1.384(4) ?
C11 C16 . 1.407(3) ?
C12 C13 . 1.394(3) ?
C12 H12A . .93 ?
C13 C14 . 1.413(3) ?
C13 C25 . 1.442(4) ?
C14 C15 . 1.379(4) ?
C14 C24 . 1.445(3) ?
C15 C16 . 1.398(3) ?
C15 H15A . .93 ?
C16 C23 . 1.446(4) ?
C17 C22 . 1.399(3) ?
C17 C18 . 1.403(4) ?
C18 C19 . 1.389(4) ?
C18 H18A . .93 ?
C19 C20 . 1.380(4) ?
C19 H19A . .93 ?
C20 C21 . 1.387(4) ?
C20 H20A . .93 ?
C21 C22 . 1.386(4) ?
C21 H21A . .93 ?
C22 H22A . .93 ?

loop_
_geom_hbond_atom_site_label_D
_geom_hbond_atom_site_label_H
_geom_hbond_atom_site_label_A
_geom_hbond_site_symmetry_A
_geom_hbond_distance_DH
_geom_hbond_distance_HA
_geom_hbond_distance_DA
_geom_hbond_angle_DHA
_geom_hbond_publ_flag
C2 H2A Cg(A) 2_675 .97 3.35 3.943(3) 122 yes
C15 H15A Cg(A) 3_465 .93 2.74 3.466(3) 135 yes
C18 H18A Cg(B) 2_664 .93 3.39 4.160(3) 142 yes
C20 H20A Cg(C) 2_674 .93 3.21 3.837(3) 126 yes

loop_
_geom_torsion_atom_site_label_1
_geom_torsion_atom_site_label_2
_geom_torsion_atom_site_label_3
_geom_torsion_atom_site_label_4
_geom_torsion
C10 C1 C2 C3 64.7(3)
C1 C2 C3 C4 -51.6(3)
C1 C2 C3 C17 74.7(2)
C17 C3 C4 C9 -104.8(3)
C2 C3 C4 C9 20.5(3)
C17 C3 C4 C5 72.8(3)
C2 C3 C4 C5 -161.9(2)
C9 C4 C5 C6 .2(4)
C3 C4 C5 C6 -177.6(2)
C4 C5 C6 C7 -.8(4)
C5 C6 C7 C8 .2(4)
C6 C7 C8 C9 1.0(4)
C7 C8 C9 C4 -1.6(4)
C7 C8 C9 C10 177.6(2)
C5 C4 C9 C8 1.0(3)
C3 C4 C9 C8 178.6(2)
C5 C4 C9 C10 -178.2(2)
C3 C4 C9 C10 -.5(3)
C8 C9 C10 C11 66.6(3)
C4 C9 C10 C11 -114.2(2)
C8 C9 C10 C1 -167.5(2)
C4 C9 C10 C1 11.7(3)
C2 C1 C10 C11 83.8(2)
C2 C1 C10 C9 -43.3(3)
C9 C10 C11 C12 30.3(3)
C1 C10 C11 C12 -96.7(3)
C9 C10 C11 C16 -152.2(2)
C1 C10 C11 C16 80.9(3)
C16 C11 C12 C13 -.4(3)
C10 C11 C12 C13 177.1(2)
C11 C12 C13 C14 -.1(4)
C11 C12 C13 C25 -179.8(2)
C12 C13 C14 C15 1.4(4)
C25 C13 C14 C15 -178.9(2)
C12 C13 C14 C24 -178.2(2)
C25 C13 C14 C24 1.5(3)
C13 C14 C15 C16 -2.1(3)
C24 C14 C15 C16 177.5(2)
C14 C15 C16 C11 1.7(4)
C14 C15 C16 C23 -177.3(2)
C12 C11 C16 C15 -.4(3)
C10 C11 C16 C15 -178.0(2)
C12 C11 C16 C23 178.6(2)
C10 C11 C16 C23 .9(3)
C4 C3 C17 C22 -163.5(2)
C2 C3 C17 C22 71.4(3)
C4 C3 C17 C18 17.0(3)
C2 C3 C17 C18 -108.0(3)
C22 C17 C18 C19 .4(4)
C3 C17 C18 C19 179.9(2)
C17 C18 C19 C20 -.1(4)
C18 C19 C20 C21 -.2(4)
C19 C20 C21 C22 .3(4)
C20 C21 C22 C17 .0(4)
C18 C17 C22 C21 -.4(3)
C3 C17 C22 C21 -179.9(2)
